data_1566241
loop_
_publ_author_name
'Zhang, Lei'
'Ding, Qing-Rong'
'Yu, Yinghua'
'Cao, Changsheng'
'Zhang, Jian'

_publ_section_title
;
 Stepwise Assembly and Reversible Structure Transformation of Ligated
 Titanium Coated Bismuth-Oxo Cores: Shell Morphology Engineering for
 Enhanced Chemical Fixation of CO2
;
_journal_name_full 'Chemical Science'
_journal_paper_doi 10.1039/D1SC06847D
_journal_year 2022
_chemical_formula_moiety 'C234 H180 Bi38 O152 Ti14'
_chemical_formula_sum 'C252 H222 Bi38 N6 O158 Ti14'
_chemical_formula_weight 14474.18
_space_group_crystal_system trigonal
_space_group_IT_number 167
_space_group_name_Hall '-R 3 2"c'
_space_group_name_H-M_alt 'R -3 c :H'
_atom_sites_solution_hydrogens geom
_atom_sites_solution_primary direct
_audit_creation_date 2021-08-20
_audit_creation_method
;
Olex2 1.2
(compiled 2017.08.10 svn.r3458 for OlexSys, GUI svn.r5381)
;
_audit_update_record
;
2021-08-20 deposited with the CCDC.	2022-02-01 downloaded from the CCDC.
;
_cell_angle_alpha 90
_cell_angle_beta 90
_cell_angle_gamma 120
_cell_formula_units_Z 6
_cell_length_a 24.8265(5)
_cell_length_b 24.8265(5)
_cell_length_c 120.4773(15)
_cell_measurement_reflns_used 25556
_cell_measurement_temperature 99.97(11)
_cell_measurement_theta_max 60.5590
_cell_measurement_theta_min 2.2060
_cell_volume 64308(2)
_computing_cell_refinement 'CrysAlisPro 1.171.40.84a (Rigaku OD, 2020)'
_computing_data_collection 'CrysAlisPro 1.171.40.84a (Rigaku OD, 2020)'
_computing_data_reduction 'CrysAlisPro 1.171.40.84a (Rigaku OD, 2020)'
_computing_molecular_graphics 'Olex2 (Dolomanov et al., 2009)'
_computing_publication_material 'Olex2 (Dolomanov et al., 2009)'
_computing_structure_refinement 'ShelXL (Sheldrick, 2015)'
_computing_structure_solution 'SIR2004 (Burla et al., 2007)'
_diffrn_ambient_environment N~2~
_diffrn_ambient_temperature 99.97(11)
_diffrn_detector 'Hybrid Pixel Array Detector'
_diffrn_detector_area_resol_mean 10.0000
_diffrn_detector_type HyPix
_diffrn_measured_fraction_theta_full 0.995
_diffrn_measured_fraction_theta_max 0.995
_diffrn_measurement_details
;
List of Runs (angles in degrees, time in seconds):

  # Type    Start    End  Width  t~exp~   \w     \q     \k     \f   Frames
#--------------------------------------------------------------------------
  1  \w    -43.00  -1.90   0.15    0.21    --  -75.15  77.00 -30.00  274
  2  \w    -30.00  -3.00   0.15    0.21    --  -75.15  38.00 -60.00  180
  3  \w    -26.00  -0.95   0.15    0.21    --  -75.15  19.00 -30.00  167
  4  \w    -42.00  -3.00   0.15    0.21    --  -75.15  38.00 -90.00  260
  5  \w    -39.10  -1.00   0.15    0.21    --  -75.15  38.00 -30.00  254
  6  \w    -71.00 -36.05   0.15    0.05    --   -1.41 -38.00-180.00  233
  7  \w    -27.00   2.10   0.15    0.05    --   -1.41 -38.00-180.00  194
  8  \w    -97.00 -59.95   0.15    0.21    --  -75.15  77.00 -30.00  247
  9  \w   -144.00-112.95   0.15    0.21    --  -75.15-111.00 141.00  207
 10  \w   -146.00-101.00   0.15    0.21    --  -75.15-143.00 101.00  300
 11  \w     95.00 125.00   0.15    0.21    --   72.34 111.00-125.00  200
;
_diffrn_measurement_device 'four-circle diffractometer'
_diffrn_measurement_device_type 'ROD, Synergy Custom system, HyPix'
_diffrn_measurement_method '\w scans'
_diffrn_orient_matrix_type 'CrysAlisPro convention (1999,Acta A55,543-557)'
_diffrn_orient_matrix_UB_11 -0.0205816667
_diffrn_orient_matrix_UB_12 0.0398006667
_diffrn_orient_matrix_UB_13 -0.0018506333
_diffrn_orient_matrix_UB_21 -0.0566952000
_diffrn_orient_matrix_UB_22 -0.0477483000
_diffrn_orient_matrix_UB_23 -0.0023244000
_diffrn_orient_matrix_UB_31 -0.0157895667
_diffrn_orient_matrix_UB_32 -0.0033560333
_diffrn_orient_matrix_UB_33 0.0107056667
_diffrn_radiation_monochromator mirror
_diffrn_radiation_probe x-ray
_diffrn_radiation_type GaK\a
_diffrn_radiation_wavelength 1.3405
_diffrn_reflns_av_R_equivalents 0.0722
_diffrn_reflns_av_unetI/netI 0.0393
_diffrn_reflns_Laue_measured_fraction_full 0.995
_diffrn_reflns_Laue_measured_fraction_max 0.995
_diffrn_reflns_limit_h_max 28
_diffrn_reflns_limit_h_min -26
_diffrn_reflns_limit_k_max 29
_diffrn_reflns_limit_k_min -23
_diffrn_reflns_limit_l_max 143
_diffrn_reflns_limit_l_min -83
_diffrn_reflns_number 67131
_diffrn_reflns_point_group_measured_fraction_full 0.995
_diffrn_reflns_point_group_measured_fraction_max 0.995
_diffrn_reflns_theta_full 52.927
_diffrn_reflns_theta_max 52.927
_diffrn_reflns_theta_min 2.195
_diffrn_source 'micro-focus metaljet'
_exptl_absorpt_coefficient_mu 22.612
_exptl_absorpt_correction_T_max 1.00000
_exptl_absorpt_correction_T_min 0.17367
_exptl_absorpt_correction_type multi-scan
_exptl_absorpt_process_details
;
CrysAlisPro 1.171.40.84a (Rigaku Oxford Diffraction, 2020)
Empirical absorption correction using spherical harmonics,
implemented in SCALE3 ABSPACK scaling algorithm.
;
_exptl_crystal_colour 'clear light yellow'
_exptl_crystal_colour_lustre clear
_exptl_crystal_colour_modifier light
_exptl_crystal_colour_primary yellow
_exptl_crystal_density_diffrn 2.242
_exptl_crystal_description block
_exptl_crystal_F_000 39012
_exptl_crystal_size_max 0.2
_exptl_crystal_size_mid 0.2
_exptl_crystal_size_min 0.1
_refine_diff_density_max 5.268
_refine_diff_density_min -3.469
_refine_diff_density_rms 0.320
_refine_ls_extinction_method none
_refine_ls_goodness_of_fit_ref 1.069
_refine_ls_hydrogen_treatment constr
_refine_ls_matrix_type full
_refine_ls_number_parameters 528
_refine_ls_number_reflns 12593
_refine_ls_number_restraints 33
_refine_ls_restrained_S_all 1.069
_refine_ls_R_factor_all 0.0966
_refine_ls_R_factor_gt 0.0831
_refine_ls_shift/su_max 0.004
_refine_ls_shift/su_mean 0.000
_refine_ls_structure_factor_coef Fsqd
_refine_ls_weighting_details 'w=1/[\s^2^(Fo^2^)+(0.1236P)^2^+4539.6250P] where P=(Fo^2^+2Fc^2^)/3'
_refine_ls_weighting_scheme calc
_refine_ls_wR_factor_gt 0.2302
_refine_ls_wR_factor_ref 0.2439
_reflns_Friedel_coverage 0.000
_reflns_number_gt 9994
_reflns_number_total 12593
_reflns_threshold_expression 'I > 2\s(I)'
_cod_data_source_file d1sc06847d2.cif
_cod_data_source_block PTC-282
_cod_original_cell_volume 64308(3)
_cod_original_sg_symbol_H-M 'R -3 c'
_cod_database_code 1566241
_shelx_shelxl_version_number 2018/1
_chemical_oxdiff_formula CHONTiBi
_shelx_space_group_comment
;
The symmetry employed for this shelxl refinement is uniquely defined
by the following loop, which should always be used as a source of
symmetry information in preference to the above space-group names.
They are only intended as comments.
;
_shelx_estimated_absorpt_t_max 0.211
_shelx_estimated_absorpt_t_min 0.093
_diffrn_oxdiff_digest_frames
;
01eecc7579c6dbdc2ccbc174198ce763d502516f8d8
;
_reflns_odcompleteness_completeness 99.64
_reflns_odcompleteness_iscentric 1
_reflns_odcompleteness_theta 56.82
_olex2_refinement_description
;
1. Fixed Uiso
 At 1.2 times of:
  All C(H) groups, All C(H,H) groups
 At 1.5 times of:
  All C(H,H,H) groups
2. Restrained distances
 O00Q-C018
 1.5 with sigma of 0.02
 O00Y-C0BA
 1.5 with sigma of 0.02
 C131-C0BA
 1.5 with sigma of 0.02
3. Uiso/Uaniso restraints and constraints
C8AA \\sim C017 \\sim O00W: within 1.7A with sigma of 0.04 and sigma for
terminal atoms of 0.08
Uanis(C6AA) \\sim Ueq: with sigma of 0.01 and sigma for terminal atoms of 0.2
Uanis(C102) \\sim Ueq: with sigma of 0.01 and sigma for terminal atoms of 0.02
Uanis(C017) \\sim Ueq: with sigma of 0.01 and sigma for terminal atoms of 0.02
Uanis(O00Y) = Uanis(C0BA) = Uanis(C131)
Uanis(C13) = Uanis(C7AA) = Uanis(C1BA)
Uanis(C014) = Uanis(C013) = Uanis(C16) = Uanis(C4AA) = Uanis(C1AA) = Uanis(C2AA)
Uanis(C12) = Uanis(C17) = Uanis(C14) = Uanis(C79) = Uanis(C56) = Uanis(C35)
4.a Secondary CH2 refined with riding coordinates:
 C9(H9A,H9B), C0BA(H0BA,H0BB)
4.b Aromatic/amide H refined with riding coordinates:
 C16(H16), C4AA(H4AA), C1AA(H1AA), C2AA(H2AA), C017(H017), C9AA(H9AA),
 C6AA(H6AA), C18(H18), C019(H019), C15(H15), C01F(H01F), C3AA(H3AA), C0AA(H0AA),
  C14(H14), C79(H79), C56(H56), C35(H35), C7AA(H7AA), C1BA(H1BA), C102(H102)
4.c Fitted hexagon refined as free rotating group:
 C014(C013,C16,C4AA,C1AA,C2AA), C01A(C8,C9AA,C6AA,C18,C019), C15(C01B,C01E,
 C01F,C3AA,C0AA), C12(C17,C14,C79,C56,C35)
4.d Idealised Me refined as rotating group:
 C7(H7A,H7B,H7C), C131(H13A,H13B,H13C)
;
_olex2_submission_special_instructions 'No special instructions were received'
_oxdiff_exptl_absorpt_empirical_details
;
Empirical correction (ABSPACK) includes:
- Absorption correction using spherical harmonics
- Frame scaling
;
_oxdiff_exptl_absorpt_empirical_full_max 2.925
_oxdiff_exptl_absorpt_empirical_full_min 0.607

loop_
_space_group_symop_operation_xyz
'x, y, z'
'-y, x-y, z'
'-x+y, -x, z'
'y, x, -z+1/2'
'x-y, -y, -z+1/2'
'-x, -x+y, -z+1/2'
'x+2/3, y+1/3, z+1/3'
'-y+2/3, x-y+1/3, z+1/3'
'-x+y+2/3, -x+1/3, z+1/3'
'y+2/3, x+1/3, -z+5/6'
'x-y+2/3, -y+1/3, -z+5/6'
'-x+2/3, -x+y+1/3, -z+5/6'
'x+1/3, y+2/3, z+2/3'
'-y+1/3, x-y+2/3, z+2/3'
'-x+y+1/3, -x+2/3, z+2/3'
'y+1/3, x+2/3, -z+7/6'
'x-y+1/3, -y+2/3, -z+7/6'
'-x+1/3, -x+y+2/3, -z+7/6'
'-x, -y, -z'
'y, -x+y, -z'
'x-y, x, -z'
'-y, -x, z-1/2'
'-x+y, y, z-1/2'
'x, x-y, z-1/2'
'-x+2/3, -y+1/3, -z+1/3'
'y+2/3, -x+y+1/3, -z+1/3'
'x-y+2/3, x+1/3, -z+1/3'
'-y+2/3, -x+1/3, z-1/6'
'-x+y+2/3, y+1/3, z-1/6'
'x+2/3, x-y+1/3, z-1/6'
'-x+1/3, -y+2/3, -z+2/3'
'y+1/3, -x+y+2/3, -z+2/3'
'x-y+1/3, x+2/3, -z+2/3'
'-y+1/3, -x+2/3, z+1/6'
'-x+y+1/3, y+2/3, z+1/6'
'x+1/3, x-y+2/3, z+1/6'

loop_
_atom_site_label
_atom_site_type_symbol
_atom_site_fract_x
_atom_site_fract_y
_atom_site_fract_z
_atom_site_U_iso_or_equiv
_atom_site_adp_type
_atom_site_occupancy
_atom_site_site_symmetry_order
_atom_site_calc_flag
_atom_site_refinement_flags_posn
_atom_site_refinement_flags_adp
_atom_site_refinement_flags_occupancy
_atom_site_disorder_assembly
_atom_site_disorder_group
Bi01 Bi 0.42720(3) 0.75527(3) 0.67941(2) 0.03810(19) Uani 1 1 d . . . . .
Bi02 Bi 0.50636(3) 0.65996(3) 0.68020(2) 0.0462(2) Uani 1 1 d . . . . .
Bi03 Bi 0.52060(3) 0.58993(3) 0.65380(2) 0.0517(2) Uani 1 1 d . . . . .
Bi04 Bi 0.43057(3) 0.49222(3) 0.67969(2) 0.0542(2) Uani 1 1 d . . . . .
Bi05 Bi 0.24499(4) 0.48707(4) 0.70459(2) 0.0587(2) Uani 1 1 d . . . . .
Bi06 Bi 0.42001(4) 0.57523(4) 0.70552(2) 0.0609(2) Uani 1 1 d . . . . .
Bi07 Bi 0.333333 0.666667 0.70432(2) 0.0677(4) Uani 1 3 d S T P . .
Ti08 Ti 0.6195(2) 0.5748(2) 0.68124(4) 0.0815(11) Uani 1 1 d . . . . .
Ti09 Ti 0.333333 0.666667 0.73932(5) 0.104(3) Uani 1 3 d S T P . .
Ti0A Ti 0.5515(2) 0.5339(2) 0.70271(4) 0.0905(13) Uani 1 1 d . . . . .
O00B O 0.4287(4) 0.6677(4) 0.67318(8) 0.037(2) Uani 1 1 d . . . . .
O00C O 0.333333 0.666667 0.68708(15) 0.047(4) Uani 1 3 d S T P . .
O00D O 0.4717(5) 0.5685(5) 0.66933(9) 0.049(3) Uani 1 1 d . . . . .
O00E O 0.3338(5) 0.5700(5) 0.70184(9) 0.052(3) Uani 1 1 d . . . . .
O00F O 0.2428(5) 0.4744(5) 0.68689(9) 0.050(3) Uani 1 1 d . . . . .
O00G O 0.5304(5) 0.6760(5) 0.65929(10) 0.056(3) Uani 1 1 d . . . . .
O00H O 0.4316(5) 0.5678(5) 0.68861(8) 0.050(3) Uani 1 1 d . . . . .
O00I O 0.3467(7) 0.4637(7) 0.69832(10) 0.073(4) Uani 1 1 d . . . . .
O00J O 0.5418(7) 0.5390(7) 0.68733(12) 0.076(4) Uani 1 1 d . . . . .
O00K O 0.6322(8) 0.5058(7) 0.68102(17) 0.104(5) Uani 1 1 d . . . . .
O00L O 0.5881(9) 0.5473(8) 0.66655(16) 0.096(5) Uani 1 1 d . . . . .
O00M O 0.6344(6) 0.7484(6) 0.67427(11) 0.067(3) Uani 1 1 d . . . . .
O00P O 0.6149(6) 0.6520(6) 0.67795(13) 0.073(4) Uani 1 1 d . . . . .
O00Q O 0.2824(10) 0.6026(10) 0.72857(12) 0.109(6) Uani 1 1 d D . . . .
O00R O 0.2146(10) 0.5468(10) 0.69871(14) 0.116(7) Uani 1 1 d . . . . .
O00S O 0.2661(10) 0.3764(9) 0.70317(15) 0.105(6) Uani 1 1 d . . . . .
O00T O 0.5429(7) 0.6139(7) 0.70302(12) 0.082(4) Uani 1 1 d . . . . .
O00U O 0.4625(7) 0.4891(8) 0.70600(13) 0.089(5) Uani 1 1 d . . . . .
O00V O 0.7037(7) 0.6282(7) 0.67684(13) 0.082(4) Uani 1 1 d . . . . .
O00W O 0.3577(10) 0.6205(10) 0.74749(12) 0.113(6) Uani 1 1 d . U . . .
O00X O 0.5858(10) 0.5616(11) 0.71749(15) 0.129(7) Uani 1 1 d . . . . .
O00Y O 0.5554(13) 0.4616(12) 0.7035(2) 0.163(7) Uani 1 1 d D . . . .
O00Z O 0.6410(8) 0.5885(9) 0.69725(14) 0.098(5) Uani 1 1 d . . . . .
O010 O 0.1998(10) 0.5206(11) 0.72109(14) 0.119(7) Uani 1 1 d . . . . .
O011 O 0.5757(10) 0.5087(9) 0.6490(2) 0.114(7) Uani 1 1 d . . . . .
O012 O 0.5905(9) 0.7177(8) 0.70287(14) 0.099(6) Uani 1 1 d . . . . .
C014 C 0.6323(8) 0.4824(8) 0.6624(2) 0.135(6) Uani 1 1 d . . . . .
C013 C 0.6479(8) 0.4792(8) 0.6734(2) 0.135(6) Uani 1 1 d G . . . .
C16 C 0.6800(9) 0.4484(9) 0.67599(18) 0.135(6) Uani 1 1 d G . . . .
H16 H 0.690440 0.446208 0.683325 0.163 Uiso 1 1 calc R . . . .
C4AA C 0.6966(8) 0.4208(8) 0.6676(2) 0.135(6) Uani 1 1 d G . . . .
H4AA H 0.718157 0.400198 0.669391 0.163 Uiso 1 1 calc R . . . .
C1AA C 0.6811(8) 0.4241(8) 0.6567(2) 0.135(6) Uani 1 1 d G . . . .
H1AA H 0.692211 0.405608 0.651087 0.163 Uiso 1 1 calc R . . . .
C2AA C 0.6489(9) 0.4549(9) 0.65405(19) 0.135(6) Uani 1 1 d G . . . .
H2AA H 0.638548 0.457027 0.646717 0.163 Uiso 1 1 calc R . . . .
C017 C 0.4128(17) 0.5731(16) 0.7557(3) 0.131(10) Uani 1 1 d . U . . .
H017 H 0.383631 0.552661 0.761232 0.157 Uiso 1 1 calc R . . . .
C018 C 0.2174(13) 0.5539(12) 0.72853(16) 0.116(12) Uani 1 1 d D . . . .
C01A C 0.7419(7) 0.6893(6) 0.67575(15) 0.082(7) Uani 1 1 d . . . . .
C8 C 0.7187(5) 0.7298(7) 0.67508(15) 0.075(6) Uani 1 1 d G . . . .
C9AA C 0.7589(8) 0.7928(6) 0.67321(19) 0.141(15) Uani 1 1 d G . . . .
H9AA H 0.743398 0.819975 0.672756 0.169 Uiso 1 1 calc R . . . .
C6AA C 0.8223(7) 0.8153(6) 0.6720(2) 0.163(15) Uani 1 1 d G U . . .
H6AA H 0.849225 0.857404 0.670765 0.195 Uiso 1 1 calc R . . . .
C18 C 0.8455(5) 0.7747(9) 0.6727(2) 0.18(2) Uani 1 1 d G . . . .
H18 H 0.887920 0.789691 0.671894 0.216 Uiso 1 1 calc R . . . .
C019 C 0.8053(7) 0.7117(8) 0.67456(18) 0.106(9) Uani 1 1 d G . . . .
H019 H 0.820787 0.684546 0.675012 0.127 Uiso 1 1 calc R . . . .
C01C C 0.5980(11) 0.5150(12) 0.6587(5) 0.139(17) Uani 1 1 d . . . . .
C01D C 0.3237(18) 0.4083(11) 0.70296(17) 0.094(9) Uani 1 1 d . . . . .
C15 C 0.4587(6) 0.4220(8) 0.72004(15) 0.133(12) Uani 1 1 d . . . . .
H15 H 0.501054 0.448426 0.721141 0.160 Uiso 1 1 calc R . . . .
C01B C 0.4269(7) 0.4371(6) 0.71228(11) 0.075(6) Uani 1 1 d G . . . .
C01E C 0.3636(7) 0.3976(7) 0.71063(10) 0.092(8) Uani 1 1 d G . . . .
C01F C 0.3320(6) 0.3429(7) 0.71673(13) 0.093(8) Uani 1 1 d G . . . .
H01F H 0.289626 0.316461 0.715630 0.112 Uiso 1 1 calc R . . . .
C3AA C 0.3638(8) 0.3278(7) 0.72449(13) 0.104(9) Uani 1 1 d G . . . .
H3AA H 0.342672 0.291233 0.728571 0.124 Uiso 1 1 calc R . . . .
C0AA C 0.4271(8) 0.3673(9) 0.72614(14) 0.143(14) Uani 1 1 d G . . . .
H0AA H 0.448386 0.357215 0.731327 0.172 Uiso 1 1 calc R . . . .
C6 C 0.6506(8) 0.7094(10) 0.67571(17) 0.066(5) Uani 1 1 d . . . . .
C5AA C 0.5847(11) 0.6703(11) 0.70671(17) 0.076(6) Uani 1 1 d . . . . .
C13 C 0.1820(18) 0.5530(16) 0.7383(2) 0.159(10) Uani 1 1 d . . . . .
C12 C 0.6177(10) 0.6179(11) 0.72152(18) 0.173(8) Uani 1 1 d . . . . .
C17 C 0.6187(11) 0.6694(13) 0.71678(15) 0.173(8) Uani 1 1 d G . . . .
C14 C 0.6562(12) 0.7282(12) 0.72127(17) 0.173(8) Uani 1 1 d G . . . .
H14 H 0.656878 0.762703 0.718098 0.208 Uiso 1 1 calc R . . . .
C79 C 0.6928(10) 0.7355(11) 0.73051(18) 0.173(8) Uani 1 1 d G . . . .
H79 H 0.717905 0.774858 0.733522 0.208 Uiso 1 1 calc R . . . .
C56 C 0.6918(11) 0.6840(13) 0.73526(15) 0.173(8) Uani 1 1 d G . . . .
H56 H 0.716282 0.688882 0.741443 0.208 Uiso 1 1 calc R . . . .
C35 C 0.6543(12) 0.6252(12) 0.73076(18) 0.173(8) Uani 1 1 d G . . . .
H35 H 0.653631 0.590750 0.733940 0.208 Uiso 1 1 calc R . . . .
C8AA C 0.4041(14) 0.6096(14) 0.74686(18) 0.099(7) Uani 1 1 d . U . . .
C7 C 0.7460(13) 0.6570(16) 0.7035(2) 0.116(10) Uani 1 1 d . . . . .
H7A H 0.760376 0.677401 0.696423 0.174 Uiso 1 1 calc GR . . . .
H7B H 0.779628 0.656448 0.707277 0.174 Uiso 1 1 calc GR . . . .
H7C H 0.730869 0.678939 0.707839 0.174 Uiso 1 1 calc GR . . . .
C9 C 0.6956(16) 0.5929(17) 0.7017(3) 0.138(13) Uani 1 1 d . . . . .
H9A H 0.710148 0.572403 0.696643 0.165 Uiso 1 1 calc R . . . .
H9B H 0.685623 0.570904 0.708679 0.165 Uiso 1 1 calc R . . . .
C7AA C 0.1303(18) 0.5074(15) 0.7381(2) 0.159(10) Uani 1 1 d . . . . .
H7AA H 0.122572 0.476570 0.732914 0.191 Uiso 1 1 calc R . . . .
C0BA C 0.5928(19) 0.4355(17) 0.7080(3) 0.163(7) Uani 1 1 d D . . . .
H0BA H 0.582062 0.423428 0.715722 0.195 Uiso 1 1 calc R . . . .
H0BB H 0.636892 0.465589 0.707559 0.195 Uiso 1 1 calc R . . . .
C1BA C 0.0797(18) 0.4978(15) 0.7454(2) 0.159(10) Uani 1 1 d . . . . .
H1BA H 0.037660 0.472610 0.743838 0.191 Uiso 1 1 calc R . . . .
C102 C 0.469(2) 0.572(2) 0.7550(4) 0.180(17) Uani 1 1 d . U . . .
H102 H 0.483999 0.563314 0.761413 0.216 Uiso 1 1 calc R . . . .
C131 C 0.5766(19) 0.3800(17) 0.7009(3) 0.163(7) Uani 1 1 d D . . . .
H13A H 0.607862 0.391041 0.695308 0.244 Uiso 1 1 calc GR . . . .
H13B H 0.536993 0.366128 0.697467 0.244 Uiso 1 1 calc GR . . . .
H13C H 0.574657 0.347207 0.705443 0.244 Uiso 1 1 calc GR . . . .

loop_
_atom_site_aniso_label
_atom_site_aniso_U_11
_atom_site_aniso_U_22
_atom_site_aniso_U_33
_atom_site_aniso_U_23
_atom_site_aniso_U_13
_atom_site_aniso_U_12
Bi01 0.0423(3) 0.0425(3) 0.0290(3) -0.0079(2) -0.0069(2) 0.0208(3)
Bi02 0.0443(4) 0.0490(4) 0.0501(4) -0.0034(3) -0.0130(3) 0.0269(3)
Bi03 0.0507(4) 0.0575(4) 0.0545(4) -0.0058(3) 0.0076(3) 0.0327(3)
Bi04 0.0541(4) 0.0478(4) 0.0660(4) 0.0069(3) -0.0073(3) 0.0293(3)
Bi05 0.0749(5) 0.0669(5) 0.0353(4) 0.0228(3) 0.0123(3) 0.0364(4)
Bi06 0.0815(5) 0.0748(5) 0.0342(3) 0.0105(3) -0.0092(3) 0.0449(4)
Bi07 0.0942(6) 0.0942(6) 0.0147(5) 0.000 0.000 0.0471(3)
Ti08 0.073(3) 0.073(3) 0.111(3) 0.011(2) -0.007(2) 0.046(2)
Ti09 0.140(5) 0.140(5) 0.031(3) 0.000 0.000 0.070(2)
Ti0A 0.091(3) 0.100(3) 0.098(3) 0.018(2) -0.015(2) 0.061(3)
O00B 0.034(5) 0.047(6) 0.034(5) 0.001(4) -0.002(4) 0.023(5)
O00C 0.049(7) 0.049(7) 0.042(10) 0.000 0.000 0.025(3)
O00D 0.046(6) 0.052(7) 0.052(6) -0.013(5) -0.007(5) 0.025(5)
O00E 0.068(8) 0.057(7) 0.030(5) 0.005(4) -0.007(5) 0.030(6)
O00F 0.053(7) 0.051(7) 0.045(6) 0.014(5) 0.009(5) 0.024(6)
O00G 0.038(6) 0.042(6) 0.082(8) -0.007(6) 0.013(5) 0.016(5)
O00H 0.061(7) 0.055(7) 0.034(5) 0.003(5) -0.010(5) 0.029(6)
O00I 0.082(10) 0.086(10) 0.060(8) 0.019(7) 0.002(7) 0.048(8)
O00J 0.075(9) 0.074(9) 0.091(10) 0.010(7) -0.011(7) 0.046(8)
O00K 0.101(13) 0.067(10) 0.148(16) 0.017(10) 0.016(11) 0.046(10)
O00L 0.118(15) 0.069(10) 0.127(14) 0.018(9) 0.018(11) 0.067(11)
O00M 0.066(8) 0.072(9) 0.085(9) -0.009(7) -0.020(7) 0.052(7)
O00P 0.059(8) 0.058(8) 0.115(11) 0.018(7) -0.004(7) 0.037(7)
O00Q 0.119(15) 0.137(16) 0.044(8) -0.007(9) 0.013(9) 0.044(13)
O00R 0.155(17) 0.149(16) 0.092(12) 0.079(12) 0.078(12) 0.111(15)
O00S 0.107(14) 0.104(14) 0.103(13) 0.048(11) 0.016(11) 0.051(12)
O00T 0.089(10) 0.079(10) 0.089(10) -0.015(8) -0.041(8) 0.051(9)
O00U 0.086(11) 0.085(11) 0.102(11) 0.032(9) -0.012(9) 0.047(9)
O00V 0.063(9) 0.076(10) 0.106(11) 0.017(8) -0.003(8) 0.035(8)
O00W 0.143(16) 0.160(17) 0.041(7) 0.019(9) 0.014(9) 0.078(14)
O00X 0.148(18) 0.168(19) 0.089(12) 0.028(12) -0.042(12) 0.092(16)
O00Y 0.178(17) 0.160(17) 0.200(19) 0.005(14) -0.050(14) 0.122(15)
O00Z 0.089(11) 0.127(14) 0.102(11) -0.019(10) -0.043(9) 0.071(11)
O010 0.134(16) 0.20(2) 0.061(10) -0.030(12) -0.015(10) 0.108(16)
O011 0.089(13) 0.093(13) 0.168(19) -0.037(13) 0.004(13) 0.051(11)
O012 0.147(16) 0.075(10) 0.106(12) -0.012(9) -0.034(11) 0.078(11)
C014 0.071(7) 0.067(7) 0.26(2) -0.032(10) -0.012(10) 0.031(5)
C013 0.071(7) 0.067(7) 0.26(2) -0.032(10) -0.012(10) 0.031(5)
C16 0.071(7) 0.067(7) 0.26(2) -0.032(10) -0.012(10) 0.031(5)
C4AA 0.071(7) 0.067(7) 0.26(2) -0.032(10) -0.012(10) 0.031(5)
C1AA 0.071(7) 0.067(7) 0.26(2) -0.032(10) -0.012(10) 0.031(5)
C2AA 0.071(7) 0.067(7) 0.26(2) -0.032(10) -0.012(10) 0.031(5)
C017 0.131(13) 0.139(13) 0.120(12) 0.018(9) 0.000(9) 0.067(9)
C018 0.24(4) 0.16(3) 0.022(10) 0.018(13) 0.031(15) 0.16(3)
C01A 0.038(10) 0.081(16) 0.115(18) 0.005(13) -0.026(11) 0.020(11)
C8 0.080(15) 0.062(13) 0.089(14) -0.014(11) -0.005(11) 0.042(12)
C9AA 0.056(15) 0.070(17) 0.29(5) -0.02(2) -0.05(2) 0.025(13)
C6AA 0.160(17) 0.160(17) 0.176(17) 0.001(9) -0.004(9) 0.086(11)
C18 0.049(15) 0.11(3) 0.39(7) 0.03(3) -0.02(2) 0.047(17)
C019 0.11(2) 0.10(2) 0.15(2) -0.036(18) -0.022(18) 0.086(19)
C01C 0.031(12) 0.047(14) 0.31(5) 0.04(2) -0.04(2) -0.004(10)
C01D 0.17(3) 0.062(14) 0.052(12) 0.005(10) 0.000(15) 0.062(18)
C15 0.12(2) 0.17(3) 0.098(19) 0.04(2) -0.045(17) 0.07(2)
C01B 0.084(15) 0.102(17) 0.053(11) 0.015(11) -0.007(10) 0.058(14)
C01E 0.14(2) 0.091(17) 0.030(9) -0.003(9) 0.004(11) 0.050(17)
C01F 0.092(17) 0.076(15) 0.114(18) 0.051(14) 0.002(14) 0.043(13)
C3AA 0.13(2) 0.100(19) 0.075(15) 0.029(13) -0.034(15) 0.052(17)
C0AA 0.16(3) 0.12(2) 0.14(3) 0.06(2) -0.06(2) 0.06(2)
C6 0.043(10) 0.072(14) 0.082(13) -0.036(11) -0.024(9) 0.027(10)
C5AA 0.077(14) 0.077(15) 0.064(12) -0.009(11) -0.019(10) 0.029(12)
C13 0.17(2) 0.113(14) 0.097(11) -0.031(11) 0.082(13) 0.001(12)
C12 0.174(14) 0.31(3) 0.106(10) -0.093(13) -0.082(9) 0.173(17)
C17 0.174(14) 0.31(3) 0.106(10) -0.093(13) -0.082(9) 0.173(17)
C14 0.174(14) 0.31(3) 0.106(10) -0.093(13) -0.082(9) 0.173(17)
C79 0.174(14) 0.31(3) 0.106(10) -0.093(13) -0.082(9) 0.173(17)
C56 0.174(14) 0.31(3) 0.106(10) -0.093(13) -0.082(9) 0.173(17)
C35 0.174(14) 0.31(3) 0.106(10) -0.093(13) -0.082(9) 0.173(17)
C8AA 0.113(17) 0.137(18) 0.050(11) 0.037(12) 0.003(11) 0.064(15)
C7 0.09(2) 0.17(3) 0.11(2) -0.04(2) -0.045(16) 0.08(2)
C9 0.14(3) 0.15(3) 0.17(3) -0.02(2) -0.08(2) 0.11(3)
C7AA 0.17(2) 0.113(14) 0.097(11) -0.031(11) 0.082(13) 0.001(12)
C0BA 0.178(17) 0.160(17) 0.200(19) 0.005(14) -0.050(14) 0.122(15)
C1BA 0.17(2) 0.113(14) 0.097(11) -0.031(11) 0.082(13) 0.001(12)
C102 0.176(19) 0.189(19) 0.178(19) 0.014(10) -0.004(10) 0.094(12)
C131 0.178(17) 0.160(17) 0.200(19) 0.005(14) -0.050(14) 0.122(15)

loop_
_atom_type_symbol
_atom_type_description
_atom_type_scat_dispersion_real
_atom_type_scat_dispersion_imag
_atom_type_scat_source
C C 0.0150 0.0070 'International Tables Vol C Tables 4.2.6.8 and 6.1.1.4'
H H 0.0000 0.0000 'International Tables Vol C Tables 4.2.6.8 and 6.1.1.4'
Bi Bi -4.1750 7.4800 'International Tables Vol C Tables 4.2.6.8 and 6.1.1.4'
N N 0.0250 0.0140 'International Tables Vol C Tables 4.2.6.8 and 6.1.1.4'
O O 0.0410 0.0250 'International Tables Vol C Tables 4.2.6.8 and 6.1.1.4'
Ti Ti 0.3610 1.4660 'International Tables Vol C Tables 4.2.6.8 and 6.1.1.4'

loop_
_geom_angle_atom_site_label_1
_geom_angle_atom_site_label_2
_geom_angle_atom_site_label_3
_geom_angle
_geom_angle_site_symmetry_1
_geom_angle_site_symmetry_3
_geom_angle_publ_flag
Bi03 Bi01 Bi05 61.555(18) 27_556 2_665 ?
O00B Bi01 Bi03 94.3(2) . 27_556 ?
O00B Bi01 Bi03 89.6(2) 27_556 27_556 ?
O00B Bi01 Bi03 138.8(2) 2_665 27_556 ?
O00B Bi01 Bi05 141.7(2) 2_665 2_665 ?
O00B Bi01 Bi05 90.2(2) . 2_665 ?
O00B Bi01 Bi05 146.9(2) 27_556 2_665 ?
O00B Bi01 O00B 70.9(3) 27_556 2_665 ?
O00B Bi01 O00B 114.0(4) . 2_665 ?
O00B Bi01 O00B 75.1(3) . 27_556 ?
O00B Bi01 O00C 114.2(5) 27_556 . ?
O00B Bi01 O00C 74.6(3) . . ?
O00B Bi01 O00E 112.6(4) . 2_665 ?
O00B Bi01 O00E 106.1(3) 2_665 2_665 ?
O00B Bi01 O00E 172.1(3) 27_556 2_665 ?
O00B Bi01 O00F 76.3(3) . 2_665 ?
O00B Bi01 O00F 112.7(4) 27_556 2_665 ?
O00B Bi01 O00G 117.5(4) . 27_556 ?
O00B Bi01 O00G 73.1(3) 27_556 27_556 ?
O00B Bi01 O00G 104.1(3) 2_665 27_556 ?
O00C Bi01 Bi03 149.1(3) . 27_556 ?
O00C Bi01 Bi05 89.3(3) . 2_665 ?
O00C Bi01 O00B 70.7(3) . 2_665 ?
O00C Bi01 O00E 70.7(5) . 2_665 ?
O00C Bi01 O00F 114.6(4) . 2_665 ?
O00C Bi01 O00G 167.7(4) . 27_556 ?
O00E Bi01 Bi03 88.2(2) 2_665 27_556 ?
O00E Bi01 Bi05 35.5(2) 2_665 2_665 ?
O00F Bi01 Bi03 34.7(3) 2_665 27_556 ?
O00F Bi01 Bi05 34.2(3) 2_665 2_665 ?
O00F Bi01 O00B 169.7(3) 2_665 2_665 ?
O00F Bi01 O00E 68.9(4) 2_665 2_665 ?
O00F Bi01 O00G 68.9(4) 2_665 27_556 ?
O00G Bi01 Bi03 34.7(2) 27_556 27_556 ?
O00G Bi01 Bi05 88.6(3) 27_556 2_665 ?
O00G Bi01 O00E 101.1(4) 27_556 2_665 ?
O00B Bi02 Bi04 96.9(3) . . ?
O00B Bi02 O00D 87.6(4) . . ?
O00B Bi02 O00F 75.2(3) . 2_665 ?
O00B Bi02 O00G 75.9(4) . . ?
O00B Bi02 O00H 87.2(4) . . ?
O00B Bi02 O00R 80.0(4) . 2_665 ?
O00D Bi02 Bi04 32.7(3) . . ?
O00D Bi02 O00F 160.9(3) . 2_665 ?
O00D Bi02 O00G 63.5(4) . . ?
O00D Bi02 O00R 125.3(5) . 2_665 ?
O00F Bi02 Bi04 156.0(3) 2_665 . ?
O00F Bi02 O00R 60.4(4) 2_665 2_665 ?
O00G Bi02 Bi04 96.3(2) . . ?
O00G Bi02 O00F 103.5(4) . 2_665 ?
O00G Bi02 O00R 154.0(4) . 2_665 ?
O00H Bi02 Bi04 34.7(3) . . ?
O00H Bi02 O00D 64.7(4) . . ?
O00H Bi02 O00F 121.4(4) . 2_665 ?
O00H Bi02 O00G 125.8(4) . . ?
O00H Bi02 O00R 61.7(5) . 2_665 ?
O00R Bi02 Bi04 96.2(4) 2_665 . ?
O00D Bi03 Bi01 71.6(3) . 26_456 ?
O00D Bi03 O00F 85.9(4) . 27_556 ?
O00F Bi03 Bi01 40.5(3) 27_556 26_456 ?
O00G Bi03 Bi01 44.3(3) . 26_456 ?
O00G Bi03 O00D 75.2(4) . . ?
O00G Bi03 O00F 84.1(4) . 27_556 ?
O00D Bi04 Bi02 38.6(3) . . ?
O00D Bi04 O00G 87.0(4) . 26_456 ?
O00D Bi04 O00H 73.5(4) . . ?
O00D Bi04 O00J 82.8(4) . . ?
O00D Bi04 O00M 73.9(4) . 26_456 ?
O00G Bi04 Bi02 94.9(3) 26_456 . ?
O00G Bi04 O00H 82.0(4) 26_456 . ?
O00G Bi04 O00J 164.1(4) 26_456 . ?
O00G Bi04 O00M 73.6(5) 26_456 26_456 ?
O00H Bi04 Bi02 38.2(3) . . ?
O00H Bi04 O00J 83.4(4) . . ?
O00H Bi04 O00M 139.9(4) . 26_456 ?
O00J Bi04 Bi02 69.5(3) . . ?
O00J Bi04 O00M 114.8(5) . 26_456 ?
O00M Bi04 Bi02 112.4(3) 26_456 . ?
O00E Bi05 Bi01 46.7(3) . 3_565 ?
O00E Bi05 O010 102.0(6) . . ?
O00E Bi05 O012 159.0(5) . 3_565 ?
O00F Bi05 Bi01 40.1(3) . 3_565 ?
O00F Bi05 O00E 85.8(4) . . ?
O00F Bi05 O010 144.7(5) . . ?
O00F Bi05 O012 82.8(5) . 3_565 ?
O00R Bi05 Bi01 67.0(4) . 3_565 ?
O00R Bi05 O00E 80.2(7) . . ?
O00R Bi05 O00F 77.1(6) . . ?
O00R Bi05 O010 70.6(6) . . ?
O00R Bi05 O012 80.0(8) . 3_565 ?
O010 Bi05 Bi01 130.3(5) . 3_565 ?
O012 Bi05 Bi01 117.5(4) 3_565 3_565 ?
O012 Bi05 O010 78.0(6) 3_565 . ?
O00E Bi06 O00I 73.5(4) . . ?
O00E Bi06 O00R 79.8(6) . 2_665 ?
O00E Bi06 O00T 156.4(4) . . ?
O00H Bi06 O00E 88.3(4) . . ?
O00H Bi06 O00I 68.3(4) . . ?
O00H Bi06 O00R 74.3(6) . 2_665 ?
O00H Bi06 O00T 75.0(4) . . ?
O00I Bi06 O00T 113.9(4) . . ?
O00R Bi06 O00I 134.1(5) 2_665 . ?
O00R Bi06 O00T 79.6(7) 2_665 . ?
O00C Bi07 O00E 82.9(3) . . ?
O00C Bi07 O00E 82.9(3) . 2_665 ?
O00C Bi07 O00E 82.9(3) . 3_565 ?
O00E Bi07 O00E 118.51(11) 2_665 . ?
O00E Bi07 O00E 118.50(11) 3_565 . ?
O00E Bi07 O00E 118.50(11) 3_565 2_665 ?
O00J Ti08 Ti0A 37.3(4) . . ?
O00J Ti08 O00K 100.3(7) . . ?
O00J Ti08 O00L 93.2(7) . . ?
O00J Ti08 O00P 89.6(6) . . ?
O00J Ti08 O00V 166.9(7) . . ?
O00J Ti08 O00Z 79.7(7) . . ?
O00K Ti08 Ti0A 91.4(6) . . ?
O00K Ti08 O00L 83.4(8) . . ?
O00K Ti08 O00P 166.8(8) . . ?
O00K Ti08 O00V 90.3(7) . . ?
O00K Ti08 O00Z 90.9(8) . . ?
O00L Ti08 Ti0A 128.3(6) . . ?
O00L Ti08 O00P 87.2(7) . . ?
O00L Ti08 O00Z 170.0(8) . . ?
O00P Ti08 Ti0A 101.7(5) . . ?
O00V Ti08 Ti0A 135.8(5) . . ?
O00V Ti08 O00L 95.8(8) . . ?
O00V Ti08 O00P 81.3(6) . . ?
O00V Ti08 O00Z 92.5(8) . . ?
O00Z Ti08 Ti0A 43.2(6) . . ?
O00Z Ti08 O00P 99.6(7) . . ?
O00Q Ti09 O00Q 80.6(8) 3_565 2_665 ?
O00Q Ti09 O00Q 80.6(8) . 3_565 ?
O00Q Ti09 O00Q 80.6(8) . 2_665 ?
O00W Ti09 O00Q 87.9(8) 3_565 . ?
O00W Ti09 O00Q 87.9(8) 2_665 3_565 ?
O00W Ti09 O00Q 97.4(10) 2_665 2_665 ?
O00W Ti09 O00Q 168.5(9) 2_665 . ?
O00W Ti09 O00Q 168.5(9) . 3_565 ?
O00W Ti09 O00Q 97.4(9) . . ?
O00W Ti09 O00Q 87.9(8) . 2_665 ?
O00W Ti09 O00Q 97.4(9) 3_565 3_565 ?
O00W Ti09 O00Q 168.5(9) 3_565 2_665 ?
O00W Ti09 O00W 93.8(8) 3_565 2_665 ?
O00W Ti09 O00W 93.8(8) 3_565 . ?
O00W Ti09 O00W 93.8(8) 2_665 . ?
O00J Ti0A Ti08 36.0(5) . . ?
O00J Ti0A O00T 82.9(6) . . ?
O00J Ti0A O00U 95.2(7) . . ?
O00J Ti0A O00X 157.8(9) . . ?
O00J Ti0A O00Z 76.9(6) . . ?
O00T Ti0A Ti08 90.1(5) . . ?
O00U Ti0A Ti08 131.1(5) . . ?
O00U Ti0A O00T 85.0(7) . . ?
O00U Ti0A O00X 100.7(9) . . ?
O00U Ti0A O00Z 170.2(6) . . ?
O00X Ti0A Ti08 127.0(7) . . ?
O00X Ti0A O00T 83.2(8) . . ?
O00X Ti0A O00Z 85.5(9) . . ?
O00Y Ti0A Ti08 94.5(10) . . ?
O00Y Ti0A O00J 100.7(10) . . ?
O00Y Ti0A O00T 175.4(11) . . ?
O00Y Ti0A O00U 91.8(11) . . ?
O00Y Ti0A O00X 94.2(10) . . ?
O00Y Ti0A O00Z 95.3(11) . . ?
O00Z Ti0A Ti08 41.6(4) . . ?
O00Z Ti0A O00T 88.3(7) . . ?
Bi01 O00B Bi01 103.1(4) 26_456 3_565 ?
Bi01 O00B Bi01 110.6(4) . 26_456 ?
Bi01 O00B Bi01 107.7(4) . 3_565 ?
Bi02 O00B Bi01 114.5(4) . 26_456 ?
Bi02 O00B Bi01 112.6(4) . . ?
Bi02 O00B Bi01 107.6(4) . 3_565 ?
Bi01 O00C Bi01 106.7(4) 2_665 3_565 ?
Bi01 O00C Bi01 106.7(4) . 3_565 ?
Bi01 O00C Bi01 106.7(4) 2_665 . ?
Bi07 O00C Bi01 112.2(4) . . ?
Bi07 O00C Bi01 112.2(4) . 3_565 ?
Bi07 O00C Bi01 112.2(4) . 2_665 ?
Bi03 O00D Bi02 110.7(5) . . ?
Bi04 O00D Bi02 108.7(4) . . ?
Bi04 O00D Bi03 135.5(5) . . ?
Bi05 O00E Bi01 97.8(4) . 3_565 ?
Bi05 O00E Bi07 114.6(5) . . ?
Bi06 O00E Bi01 105.7(5) . 3_565 ?
Bi06 O00E Bi05 122.9(5) . . ?
Bi06 O00E Bi07 114.7(5) . . ?
Bi07 O00E Bi01 94.1(3) . 3_565 ?
Bi01 O00F Bi02 95.3(4) 3_565 3_565 ?
Bi03 O00F Bi01 104.8(4) 26_456 3_565 ?
Bi03 O00F Bi02 121.4(5) 26_456 3_565 ?
Bi05 O00F Bi01 105.7(5) . 3_565 ?
Bi05 O00F Bi02 103.9(4) . 3_565 ?
Bi05 O00F Bi03 121.5(5) . 26_456 ?
Bi02 O00G Bi01 94.4(3) . 26_456 ?
Bi03 O00G Bi01 101.0(4) . 26_456 ?
Bi03 O00G Bi02 104.3(5) . . ?
Bi03 O00G Bi04 121.9(5) . 27_556 ?
Bi04 O00G Bi01 111.6(5) 27_556 26_456 ?
Bi04 O00G Bi02 118.9(5) 27_556 . ?
Bi04 O00H Bi02 107.1(5) . . ?
Bi06 O00H Bi02 114.5(5) . . ?
Bi06 O00H Bi04 128.7(5) . . ?
C01D O00I Bi06 132.8(14) . . ?
Ti08 O00J Bi04 135.3(7) . . ?
Ti08 O00J Ti0A 106.7(7) . . ?
Ti0A O00J Bi04 117.9(7) . . ?
C013 O00K Ti08 134.2(17) . . ?
C01C O00L Ti08 134.6(19) . . ?
C6 O00M Bi04 117.7(12) . 27_556 ?
C6 O00P Ti08 140.0(13) . . ?
C018 O00Q Ti09 132.7(13) . . ?
Bi05 O00R Bi02 104.5(8) . 3_565 ?
Bi05 O00R Bi06 133.8(7) . 3_565 ?
Bi06 O00R Bi02 100.4(8) 3_565 3_565 ?
Ti0A O00T Bi06 107.1(6) . . ?
C5AA O00T Bi06 118.8(14) . . ?
C5AA O00T Ti0A 127.1(14) . . ?
C01B O00U Ti0A 131.3(11) . . ?
C01A O00V Ti08 136.6(13) . . ?
C8AA O00W Ti09 134.4(16) . . ?
C12 O00X Ti0A 130.0(16) . . ?
C0BA O00Y Ti0A 143(2) . . ?
Ti08 O00Z Ti0A 95.2(6) . . ?
C9 O00Z Ti08 123(2) . . ?
C9 O00Z Ti0A 128(2) . . ?
C018 O010 Bi05 139.0(19) . . ?
C5AA O012 Bi05 126.9(18) . 2_665 ?
C013 C014 C2AA 120.0 . . ?
C013 C014 C01C 124(3) . . ?
C2AA C014 C01C 116(3) . . ?
O00K C013 C014 118.8(19) . . ?
O00K C013 C16 121.2(19) . . ?
C014 C013 C16 120.0 . . ?
C013 C16 C4AA 120.0 . . ?
C1AA C4AA C16 120.0 . . ?
C2AA C1AA C4AA 120.0 . . ?
C1AA C2AA C014 120.0 . . ?
C102 C017 C8AA 115(4) . . ?
O00Q C018 C13 115(2) . . ?
O010 C018 O00Q 118(2) . . ?
O010 C018 C13 128(3) . . ?
O00V C01A C8 120.9(12) . . ?
O00V C01A C019 119.0(12) . . ?
C8 C01A C019 120.0 . . ?
C01A C8 C6 123.8(13) . . ?
C9AA C8 C01A 120.0 . . ?
C9AA C8 C6 116.2(13) . . ?
C8 C9AA C6AA 120.0 . . ?
C18 C6AA C9AA 120.00(6) . . ?
C019 C18 C6AA 120.00(5) . . ?
C18 C019 C01A 120.0 . . ?
O00L C01C C014 116(4) . . ?
O011 C01C O00L 122(3) . . ?
O011 C01C C014 122(4) . . ?
O00I C01D C01E 118(3) . . ?
O00S C01D O00I 116(3) . . ?
O00S C01D C01E 122(2) . . ?
C01B C15 C0AA 120.00(6) . . ?
O00U C01B C15 116.1(11) . . ?
O00U C01B C01E 123.7(11) . . ?
C01E C01B C15 120.0 . . ?
C01B C01E C01D 126.0(15) . . ?
C01F C01E C01D 114.0(16) . . ?
C01F C01E C01B 120.0 . . ?
C01E C01F C3AA 120.0 . . ?
C0AA C3AA C01F 120.0 . . ?
C3AA C0AA C15 120.0 . . ?
O00M C6 O00P 126.1(18) . . ?
O00M C6 C8 118.8(19) . . ?
O00P C6 C8 115.0(17) . . ?
O00T C5AA C17 114(2) . . ?
O012 C5AA O00T 123(2) . . ?
O012 C5AA C17 122(2) . . ?
C8AA C13 C018 125(3) 3_565 . ?
C7AA C13 C018 110(3) . . ?
C7AA C13 C8AA 125(3) . 3_565 ?
O00X C12 C17 123.6(17) . . ?
O00X C12 C35 116.4(17) . . ?
C17 C12 C35 120.00(7) . . ?
C12 C17 C5AA 126.9(18) . . ?
C14 C17 C5AA 113.1(18) . . ?
C14 C17 C12 120.0 . . ?
C17 C14 C79 120.0 . . ?
C14 C79 C56 120.00(10) . . ?
C35 C56 C79 120.0 . . ?
C56 C35 C12 120.0 . . ?
O00W C8AA C017 120(3) . . ?
O00W C8AA C13 125(2) . 2_665 ?
C13 C8AA C017 115(3) 2_665 . ?
O00Z C9 C7 114(2) . . ?
C13 C7AA C1BA 124(3) . . ?
O00Y C0BA C131 105(3) . . ?
C102 C1BA C7AA 110(4) 3_565 . ?
C1BA C102 C017 124(4) 2_665 . ?

loop_
_geom_bond_atom_site_label_1
_geom_bond_atom_site_label_2
_geom_bond_distance
_geom_bond_site_symmetry_2
_geom_bond_publ_flag
Bi01 Bi03 3.6735(9) 27_556 ?
Bi01 Bi05 3.6872(8) 2_665 ?
Bi01 O00B 2.325(10) 27_556 ?
Bi01 O00B 2.317(10) . ?
Bi01 O00B 2.544(9) 2_665 ?
Bi01 O00C 2.449(7) . ?
Bi01 O00E 2.709(11) 2_665 ?
Bi01 O00F 2.467(11) 2_665 ?
Bi01 O00G 2.613(12) 27_556 ?
Bi02 Bi04 3.6126(9) . ?
Bi02 O00B 2.200(9) . ?
Bi02 O00D 2.378(10) . ?
Bi02 O00F 2.615(11) 2_665 ?
Bi02 O00G 2.573(12) . ?
Bi02 O00H 2.337(11) . ?
Bi02 O00R 2.65(2) 2_665 ?
Bi03 O00D 2.148(11) . ?
Bi03 O00F 2.164(12) 27_556 ?
Bi03 O00G 2.132(11) . ?
Bi04 O00D 2.063(12) . ?
Bi04 O00G 2.147(11) 26_456 ?
Bi04 O00H 2.151(11) . ?
Bi04 O00J 2.571(14) . ?
Bi04 O00M 2.672(13) 26_456 ?
Bi05 O00E 2.161(12) . ?
Bi05 O00F 2.152(11) . ?
Bi05 O00R 2.096(16) . ?
Bi05 O010 2.615(17) . ?
Bi05 O012 2.583(17) 3_565 ?
Bi06 O00E 2.125(11) . ?
Bi06 O00H 2.079(10) . ?
Bi06 O00I 2.586(16) . ?
Bi06 O00R 2.176(16) 2_665 ?
Bi06 O00T 2.719(16) . ?
Bi07 O00C 2.078(18) . ?
Bi07 O00E 2.424(12) 3_565 ?
Bi07 O00E 2.424(12) . ?
Bi07 O00E 2.424(12) 2_665 ?
Ti08 Ti0A 2.976(7) . ?
Ti08 O00J 1.827(15) . ?
Ti08 O00K 1.890(17) . ?
Ti08 O00L 1.92(2) . ?
Ti08 O00P 2.016(13) . ?
Ti08 O00V 1.906(16) . ?
Ti08 O00Z 1.984(16) . ?
Ti09 O00Q 1.948(19) . ?
Ti09 O00Q 1.948(19) 3_565 ?
Ti09 O00Q 1.948(19) 2_665 ?
Ti09 O00W 1.83(2) 3_565 ?
Ti09 O00W 1.83(2) . ?
Ti09 O00W 1.83(2) 2_665 ?
Ti0A O00J 1.881(15) . ?
Ti0A O00T 2.103(15) . ?
Ti0A O00U 1.955(17) . ?
Ti0A O00X 1.945(19) . ?
Ti0A O00Y 1.85(2) . ?
Ti0A O00Z 2.05(2) . ?
O00I C01D 1.32(3) . ?
O00K C013 1.30(2) . ?
O00L C01C 1.34(5) . ?
O00M C6 1.23(2) . ?
O00P C6 1.28(2) . ?
O00Q C018 1.455(19) . ?
O00S C01D 1.24(3) . ?
O00T C5AA 1.33(3) . ?
O00U C01B 1.372(18) . ?
O00V C01A 1.333(18) . ?
O00W C8AA 1.31(3) . ?
O00X C12 1.31(3) . ?
O00Y C0BA 1.478(18) . ?
O00Z C9 1.41(3) . ?
O010 C018 1.15(3) . ?
O011 C01C 1.27(4) . ?
O012 C5AA 1.21(3) . ?
C014 C013 1.3900 . ?
C014 C2AA 1.3900 . ?
C014 C01C 1.51(3) . ?
C013 C16 1.3900 . ?
C16 C4AA 1.3900 . ?
C4AA C1AA 1.3900 . ?
C1AA C2AA 1.3900 . ?
C017 C8AA 1.48(4) . ?
C017 C102 1.41(5) . ?
C018 C13 1.46(3) . ?
C01A C8 1.3900 . ?
C01A C019 1.3900 . ?
C8 C9AA 1.3900 . ?
C8 C6 1.50(2) . ?
C9AA C6AA 1.3900 . ?
C6AA C18 1.3900 . ?
C18 C019 1.3900 . ?
C01D C01E 1.47(3) . ?
C15 C01B 1.3900 . ?
C15 C0AA 1.3900 . ?
C01B C01E 1.3900 . ?
C01E C01F 1.3900 . ?
C01F C3AA 1.3900 . ?
C3AA C0AA 1.3900 . ?
C5AA C17 1.48(2) . ?
C13 C8AA 1.39(4) 3_565 ?
C13 C7AA 1.21(4) . ?
C12 C17 1.3900 . ?
C12 C35 1.3900 . ?
C17 C14 1.3900(12) . ?
C14 C79 1.3900 . ?
C79 C56 1.3900 . ?
C56 C35 1.3900(10) . ?
C7 C9 1.47(4) . ?
C7AA C1BA 1.46(4) . ?
C0BA C131 1.497(19) . ?
C1BA C102 1.36(5) 3_565 ?

loop_
_smtbx_masks_void_nr
_smtbx_masks_void_average_x
_smtbx_masks_void_average_y
_smtbx_masks_void_average_z
_smtbx_masks_void_volume
_smtbx_masks_void_count_electrons
_smtbx_masks_void_content
1 -0.688 -0.244 0.083 4551.5 649.9 ?
2 -0.585 -0.091 0.250 4551.5 583.1 ?
3 -0.963 -0.051 0.417 4551.5 649.9 ?
4 -0.584 -0.801 0.583 4551.5 583.1 ?
5 -0.114 -0.947 0.750 4551.5 649.9 ?
6 -0.796 -0.955 0.917 4551.5 583.1 ?
